data_2005058
loop_
_publ_author_name
'McEldoon, W. L.'
'Swenson, D. C.'
'Wiemer, D. F.'

_publ_section_title
(2'<i>S</i>,3'<i>S</i>,4'<i>R</i>)-5'-<i>O</i>-Benzoyl-3'-deoxy-3'\b-diethylphosphono-2'-<i>O</i>-<i>tert</i>-butyldimethylsilyluridine
_journal_issue 6
_journal_name_full 'Acta Crystallographica Section C'
_journal_page_first 1552
_journal_page_last 1554
_journal_paper_doi 10.1107/S0108270195014831
_journal_volume 52
_journal_year 1996
_chemical_formula_sum 'C26 H39 N2 O9 P Si'
_chemical_formula_weight 582.66
_chemical_name_systematic ' ?'
_space_group_crystal_system orthorhombic
_space_group_IT_number 19
_space_group_name_Hall 'P 2ac 2ab'
_space_group_name_H-M_alt 'P 21 21 21'
_atom_type_scat_source IntTabIV
_cell_angle_alpha 90.00
_cell_angle_beta 90.00
_cell_angle_gamma 90.00
_cell_formula_units_Z 4
_cell_length_a 13.695(4)
_cell_length_b 25.34(1)
_cell_length_c 9.128(3)
_cell_measurement_reflns_used 25
_cell_measurement_temperature 291
_cell_measurement_theta_max 15
_cell_measurement_theta_min 11
_cell_volume 3167.7(19)
_computing_cell_refinement 'CAD-4 software'
_computing_data_collection 'CAD-4 software (Enraf-Nonius, 1977)'
_computing_data_reduction 'PROCESS MolEN (Fair, 1990)'
_computing_molecular_graphics 'ORTEPII (Johnson, 1976)'
_computing_publication_material 'CIF VAX MolEN'
_computing_structure_refinement 'LSFM MolEN'
_computing_structure_solution 'Direct methods (MULTAN; Main et al., 1980)'
_diffrn_ambient_temperature 291
_diffrn_measurement_device Enraf_Nonius_CAD4
_diffrn_measurement_method \q/2\q
_diffrn_radiation_type Mo_K\a
_diffrn_radiation_wavelength 0.71073
_diffrn_reflns_av_R_equivalents 0.051
_diffrn_reflns_limit_h_max 0
_diffrn_reflns_limit_h_min -17
_diffrn_reflns_limit_k_max 32
_diffrn_reflns_limit_k_min -1
_diffrn_reflns_limit_l_max 3
_diffrn_reflns_limit_l_min -11
_diffrn_reflns_number 4791
_diffrn_reflns_theta_max 27.5
_diffrn_reflns_theta_min 2.0
_diffrn_standards_decay_% 0.86
_diffrn_standards_interval_time 480
_diffrn_standards_number 4
_exptl_absorpt_coefficient_mu 0.167
_exptl_absorpt_correction_T_max 0.0000
_exptl_absorpt_correction_T_min 0.0000
_exptl_absorpt_correction_type none
_exptl_crystal_colour Colorless
_exptl_crystal_density_diffrn 1.22
_exptl_crystal_density_method 'not measured'
_exptl_crystal_description Needle
_exptl_crystal_F_000 1240
_exptl_crystal_size_max 0.60
_exptl_crystal_size_mid 0.15
_exptl_crystal_size_min 0.03
_refine_diff_density_max 0.24
_refine_diff_density_min 0.08
_refine_ls_abs_structure_details '2'S,3'S,4'R (known in advance)'
_refine_ls_extinction_method none
_refine_ls_goodness_of_fit_obs 1.054
_refine_ls_hydrogen_treatment
;H3 refined, all other H atoms positioned using a riding model with
U(H) = 1.1U bonded atom
;
_refine_ls_matrix_type full
_refine_ls_number_parameters 356
_refine_ls_number_reflns 2239
_refine_ls_number_restraints 0
_refine_ls_R_factor_all 0.150
_refine_ls_R_factor_obs 0.051
_refine_ls_shift/esd_max 0.041
_refine_ls_structure_factor_coef F
_refine_ls_weighting_scheme sigma
_refine_ls_wR_factor_obs 0.053
_reflns_number_observed 2239
_reflns_number_total 4042
_reflns_observed_criterion >2.0\s(I)
_cod_data_source_file sx1005.cif
_cod_data_source_block WIE51
_cod_depositor_comments
;
 Updating space group information and adding the symmetry operation list.

 Antanas Vaitkus,
 2018-06-18

The following automatic conversions were performed:

'_geom_bond_publ_flag' value 'Yes' changed to 'yes' according to
/home/saulius/struct/CIF-dictionaries/cif_core.dic dictionary named
'cif_core.dic' version 2.4.1 from 2010-06-29 (28
times).

'_geom_angle_publ_flag' value 'Yes' changed to 'yes'
according to /home/saulius/struct/CIF-dictionaries/cif_core.dic
dictionary named 'cif_core.dic' version 2.4.1 from 2010-06-29 (61
time).

'_geom_torsion_publ_flag' value 'Yes' changed to 'yes'
according to /home/saulius/struct/CIF-dictionaries/cif_core.dic
dictionary named 'cif_core.dic' version 2.4.1 from 2010-06-29 (5
times).

Automatic conversion script
Id: cif_fix_values 1715 2011-07-08 13:25:40Z adriana 
;
_cod_original_cell_volume 3167(3)
_cod_original_formula_sum 'C26 H39 N2 O9 P1 Si1'
_cod_database_code 2005058

loop_
_space_group_symop_id
_space_group_symop_operation_xyz
1 x,y,z
2 -x+1/2,-y,z+1/2
3 x+1/2,-y+1/2,-z
4 -x,y+1/2,-z+1/2

loop_
_atom_site_aniso_label
_atom_site_aniso_U_11
_atom_site_aniso_U_22
_atom_site_aniso_U_33
_atom_site_aniso_U_12
_atom_site_aniso_U_13
_atom_site_aniso_U_23
P 0.0372(6) 0.0461(7) 0.0490(7) 0.0021(7) -0.0052(8) -0.0080(8)
Si 0.0574(9) 0.0631(9) 0.0504(9) -0.0124(9) 0.0046(9) 0.0148(9)
O4' 0.056(2) 0.050(2) 0.035(2) -0.010(2) -0.001(2) 0.007(2)
O5 0.041(2) 0.062(2) 0.061(2) 0.006(2) 0.004(2) -0.014(2)
O6 0.040(2) 0.051(2) 0.081(3) -0.006(2) -0.007(2) -0.011(3)
O7 0.067(3) 0.060(2) 0.050(2) 0.004(2) -0.018(2) -0.006(2)
O2' 0.051(2) 0.050(2) 0.046(2) -0.004(2) 0.014(2) 0.004(2)
O2 0.025(2) 0.074(2) 0.082(3) 0.005(2) 0.000(2) -0.021(2)
O4 0.053(2) 0.083(3) 0.222(6) 0.016(2) -0.029(4) -0.084(3)
O5' 0.056(2) 0.062(2) 0.058(2) -0.005(2) 0.001(2) 0.023(2)
O8 0.061(2) 0.105(3) 0.079(3) -0.030(2) -0.007(3) 0.036(3)
N1 0.035(2) 0.044(2) 0.036(2) 0.004(2) 0.001(2) -0.006(2)
N3 0.033(2) 0.058(3) 0.068(3) -0.008(2) -0.015(2) -0.015(3)
C3' 0.033(2) 0.034(3) 0.043(3) 0.004(2) -0.002(2) -0.008(2)
C2' 0.039(3) 0.040(3) 0.035(3) 0.007(2) 0.002(3) 0.001(3)
C1' 0.038(3) 0.050(3) 0.040(3) -0.003(3) 0.001(3) -0.001(3)
C4' 0.039(3) 0.040(3) 0.045(3) 0.007(2) -0.005(3) 0.005(3)
C7 0.047(3) 0.078(5) 0.143(7) -0.017(3) 0.002(5) -0.020(5)
C8 0.097(6) 0.188(8) 0.38(2) -0.085(5) -0.069(9) 0.140(10)
C9 0.210(10) 0.101(6) 0.051(4) 0.040(7) -0.005(6) -0.013(5)
C10 0.260(10) 0.197(8) 0.070(5) 0.121(8) -0.050(7) -0.060(6)
C11 0.111(6) 0.053(4) 0.198(9) -0.009(4) 0.060(6) 0.020(6)
C12 0.121(7) 0.260(10) 0.067(5) -0.067(7) -0.029(5) 0.067(6)
C13 0.057(3) 0.070(4) 0.046(3) -0.013(3) 0.019(3) -0.007(3)
C16 0.089(5) 0.139(7) 0.109(6) -0.019(5) 0.042(5) 0.032(6)
C15 0.063(4) 0.206(9) 0.099(6) -0.001(6) -0.006(5) -0.021(7)
C14 0.106(6) 0.093(6) 0.158(8) 0.010(5) 0.045(6) -0.010(7)
C2 0.032(2) 0.054(3) 0.041(3) -0.005(3) -0.004(3) -0.005(3)
C4 0.042(3) 0.064(4) 0.090(4) 0.010(3) -0.018(3) -0.030(4)
C5 0.036(3) 0.067(4) 0.074(4) 0.007(3) -0.007(3) -0.025(3)
C6 0.034(3) 0.070(4) 0.038(3) -0.005(3) -0.009(2) -0.008(3)
C5' 0.047(3) 0.051(3) 0.061(4) -0.009(3) -0.004(3) 0.011(3)
C17 0.049(3) 0.051(3) 0.065(4) -0.007(3) 0.006(3) 0.011(3)
C18 0.044(3) 0.050(3) 0.063(4) 0.002(3) 0.007(3) 0.011(3)
C19 0.050(3) 0.044(3) 0.065(4) 0.004(3) 0.012(3) 0.007(3)
C20 0.058(3) 0.069(4) 0.067(4) 0.003(3) -0.006(4) -0.010(4)
C21 0.096(5) 0.091(5) 0.073(5) -0.011(5) -0.019(4) 0.031(4)
C22 0.130(6) 0.107(5) 0.087(5) -0.052(5) -0.014(5) 0.057(4)
C23 0.082(4) 0.085(5) 0.073(4) -0.032(4) -0.010(4) 0.021(4)

loop_
_atom_site_label
_atom_site_fract_x
_atom_site_fract_y
_atom_site_fract_z
_atom_site_U_iso_or_equiv
_atom_site_thermal_displace_type
_atom_site_calc_flag
P 0.5534(1) 0.37815(6) 0.8013(2) 0.0441(3) Uani ?
Si 0.2364(1) 0.30936(7) 1.0008(2) 0.0570(4) Uani ?
O4' 0.3786(3) 0.3707(1) 0.5332(4) 0.047(1) Uani ?
O5 0.5939(3) 0.3402(2) 0.6969(5) 0.055(1) Uani ?
O6 0.5987(2) 0.4350(1) 0.8025(5) 0.057(1) Uani ?
O7 0.5626(3) 0.3558(1) 0.9614(4) 0.059(1) Uani ?
O2' 0.2820(3) 0.3509(1) 0.8791(4) 0.049(1) Uani ?
O2 0.1631(2) 0.2804(2) 0.5207(5) 0.060(1) Uani ?
O4 0.3441(3) 0.1402(2) 0.3830(8) 0.119(2) Uani ?
O5' 0.4285(3) 0.4674(2) 0.4115(4) 0.059(1) Uani ?
O8 0.5629(3) 0.5145(2) 0.3702(5) 0.081(1) Uani ?
N1 0.3275(3) 0.2834(2) 0.5625(5) 0.038(1) Uani ?
N3 0.2565(3) 0.2107(2) 0.4554(5) 0.053(1) Uani ?
C3' 0.4249(3) 0.3929(2) 0.7745(6) 0.037(1) Uani ?
C2' 0.3608(4) 0.3430(2) 0.7826(6) 0.038(1) Uani ?
C1' 0.3218(4) 0.3365(2) 0.6233(6) 0.043(1) Uani ?
C4' 0.3985(4) 0.4156(2) 0.6216(6) 0.041(1) Uani ?
C7 0.7022(4) 0.4465(3) 0.785(1) 0.089(3) Uani ?
C8 0.7122(6) 0.4991(4) 0.731(2) 0.221(6) Uani ?
C9 0.5526(8) 0.3858(3) 1.0903(8) 0.121(3) Uani ?
C10 0.5887(9) 0.3628(4) 1.220(1) 0.177(4) Uani ?
C11 0.2543(6) 0.2407(3) 0.938(1) 0.121(3) Uani ?
C12 0.3025(7) 0.3197(5) 1.1764(9) 0.150(4) Uani ?
C13 0.1062(4) 0.3276(2) 1.0159(7) 0.058(2) Uani ?
C16 0.0563(6) 0.2969(4) 1.139(1) 0.112(3) Uani ?
C15 0.0527(6) 0.3170(4) 0.876(1) 0.123(3) Uani ?
C14 0.0952(6) 0.3867(3) 1.047(1) 0.119(3) Uani ?
C2 0.2428(3) 0.2596(2) 0.5126(6) 0.042(1) Uani ?
C4 0.3436(4) 0.1832(2) 0.4367(8) 0.066(2) Uani ?
C5 0.4276(4) 0.2124(2) 0.4857(7) 0.059(2) Uani ?
C6 0.4183(4) 0.2600(2) 0.5450(6) 0.047(2) Uani ?
C5' 0.4721(4) 0.4495(2) 0.5472(7) 0.053(2) Uani ?
C17 0.4849(4) 0.4995(2) 0.3308(7) 0.055(2) Uani ?
C18 0.4374(4) 0.5139(2) 0.1906(7) 0.052(2) Uani ?
C19 0.3548(4) 0.4884(2) 0.1379(7) 0.053(2) Uani ?
C20 0.3151(4) 0.5019(2) 0.0052(8) 0.064(2) Uani ?
C21 0.3557(6) 0.5410(3) -0.0744(8) 0.086(2) Uani ?
C22 0.4373(6) 0.5668(3) -0.0259(9) 0.108(3) Uani ?
C23 0.4777(5) 0.5539(3) 0.1078(8) 0.080(2) Uani ?
H3 0.214(3) 0.197(2) 0.419(4) 0.03(1) Uiso ?
H8A 0.7780 0.5050 0.7026 0.2433 Uiso calc
H8B 0.6948 0.5235 0.8060 0.2433 Uiso calc
H8C 0.6705 0.5039 0.6492 0.2433 Uiso calc
H10A 0.6570 0.3568 1.2100 0.1948 Uiso calc
H10B 0.5565 0.3302 1.2365 0.1948 Uiso calc
H10C 0.5772 0.3859 1.2998 0.1948 Uiso calc
H11A 0.3222 0.2333 0.9323 0.1327 Uiso calc
H11B 0.2256 0.2364 0.8441 0.1327 Uiso calc
H11C 0.2243 0.2172 1.0053 0.1327 Uiso calc
H12A 0.3105 0.2869 1.2248 0.1654 Uiso calc
H12B 0.2660 0.3431 1.2371 0.1654 Uiso calc
H12C 0.3649 0.3347 1.1570 0.1654 Uiso calc
H16A -0.0124 0.3009 1.1314 0.1236 Uiso calc
H16B 0.0776 0.3100 1.2311 0.1236 Uiso calc
H16C 0.0728 0.2605 1.1314 0.1236 Uiso calc
H15A 0.0607 0.2810 0.8491 0.1350 Uiso calc
H15B -0.0147 0.3244 0.8887 0.1350 Uiso calc
H15C 0.0782 0.3390 0.8004 0.1350 Uiso calc
H14A 0.0319 0.3933 1.0870 0.1307 Uiso calc
H14B 0.1433 0.3975 1.1151 0.1307 Uiso calc
H14C 0.1027 0.4060 0.9588 0.1307 Uiso calc
H3' 0.4132 0.4179 0.8501 0.0403 Uiso calc
H2' 0.3957 0.3131 0.8171 0.0419 Uiso calc
H1' 0.2541 0.3446 0.6260 0.0469 Uiso calc
H4' 0.3455 0.4393 0.6353 0.0454 Uiso calc
H7A 0.7305 0.4224 0.7181 0.0978 Uiso calc
H7B 0.7340 0.4435 0.8776 0.0978 Uiso calc
H9A 0.4851 0.3926 1.1042 0.1336 Uiso calc
H9B 0.5862 0.4182 1.0759 0.1336 Uiso calc
H5 0.4907 0.1973 0.4755 0.0650 Uiso calc
H6 0.4751 0.2784 0.5760 0.0521 Uiso calc
H5'A 0.4880 0.4789 0.6074 0.0583 Uiso calc
H5'B 0.5296 0.4298 0.5273 0.0583 Uiso calc
H19 0.3254 0.4613 0.1947 0.0583 Uiso calc
H20 0.2592 0.4838 -0.0305 0.0709 Uiso calc
H21 0.3272 0.5508 -0.1653 0.0951 Uiso calc
H22 0.4661 0.5936 -0.0844 0.1187 Uiso calc
H23 0.5332 0.5725 0.1429 0.0880 Uiso calc

loop_
_geom_angle_atom_site_label_1
_geom_angle_atom_site_label_2
_geom_angle_atom_site_label_3
_geom_angle
_geom_angle_publ_flag
O5 P O6 117.3(3) yes
O5 P O7 109.7(3) yes
O5 P C3' 114.5(3) yes
O6 P O7 107.1(3) yes
O6 P C3' 101.2(2) yes
O7 P C3' 106.1(3) yes
O2' Si C11 109.9(4) yes
O2' Si C12 107.8(3) yes
O2' Si C13 104.8(3) yes
C11 Si C12 109.6(6) yes
C11 Si C13 112.7(4) yes
C12 Si C13 111.8(5) yes
C1' O4' C4' 105.3(4) yes
P O6 C7 124.6(4) yes
P O7 C9 125.0(5) yes
Si O2' C2' 128.3(4) yes
C5' O5' C17 114.9(5) yes
C1' N1 C2 118.9(5) yes
C1' N1 C6 119.1(5) yes
C2 N1 C6 121.7(5) yes
C2 N3 C4 128.4(5) yes
C2 N3 H3 119 ?
C4 N3 H3 112 ?
P C3' C2' 112.1(4) yes
P C3' C4' 115.1(4) yes
P C3' H3' 101.7 ?
C2' C3' C4' 102.4(4) yes
C2' C3' H3' 114.5 ?
C4' C3' H3' 111.6 ?
O2' C2' C3' 110.5(4) yes
O2' C2' C1' 109.6(4) yes
O2' C2' H2' 107.0 ?
C3' C2' C1' 103.7(5) yes
C3' C2' H2' 112.5 ?
C1' C2' H2' 113.4 ?
O4' C1' N1 108.2(4) yes
O4' C1' C2' 106.7(4) yes
O4' C1' H1' 114.6 ?
N1 C1' C2' 115.8(5) yes
N1 C1' H1' 105.2 ?
C2' C1' H1' 106.7 ?
O4' C4' C3' 105.0(4) yes
O4' C4' C5' 109.5(5) yes
O4' C4' H4' 115.7 ?
C3' C4' C5' 117.8(5) yes
C3' C4' H4' 107.1 ?
C5' C4' H4' 102.3 ?
O6 C7 C8 108.5(7) yes
O6 C7 H7A 109.7 ?
O6 C7 H7B 109.7 ?
C8 C7 H7A 110 ?
C8 C7 H7B 109.7 ?
H7A C7 H7B 109.5 ?
C7 C8 H8A 109 ?
C7 C8 H8B 109 ?
C7 C8 H8C 109 ?
H8A C8 H8B 109 ?
H8A C8 H8C 109 ?
H8B C8 H8C 109 ?
O7 C9 C10 116.3(8) yes
O7 C9 H9A 107.7 ?
O7 C9 H9B 107.7(8) ?
C10 C9 H9A 108 ?
C10 C9 H9B 108 ?
H9A C9 H9B 109 ?
C9 C10 H10A 109 ?
C9 C10 H10B 110 ?
C9 C10 H10C 109 ?
H10A C10 H10B 109 ?
H10A C10 H10C 109 ?
H10B C10 H10C 109 ?
Si C11 H11A 109.4 ?
Si C11 H11B 109.5 ?
Si C11 H11C 109.5 ?
H11A C11 H11B 109 ?
H11A C11 H11C 109 ?
H11B C11 H11C 109.5 ?
Si C12 H12A 109 ?
Si C12 H12B 109.4 ?
Si C12 H12C 109.5 ?
H12A C12 H12B 109.5 ?
H12A C12 H12C 109 ?
H12B C12 H12C 109 ?
Si C13 C16 111.0(6) yes
Si C13 C15 111.3(5) yes
Si C13 C14 110.7(5) yes
C16 C13 C15 108.6(7) yes
C16 C13 C14 108.5(7) yes
C15 C13 C14 106.6(8) yes
C13 C16 H16A 109.5 ?
C13 C16 H16B 109.5 ?
C13 C16 H16C 109.4 ?
H16A C16 H16B 109.5 ?
H16A C16 H16C 109. ?
H16B C16 H16C 109. ?
C13 C15 H15A 109.4 ?
C13 C15 H15B 109.5 ?
C13 C15 H15C 109.5 ?
H15A C15 H15B 109 ?
H15A C15 H15C 109 ?
H15B C15 H15C 109 ?
C13 C14 H14A 109.3 ?
C13 C14 H14B 109.6 ?
C13 C14 H14C 109.5 ?
H14A C14 H14B 109 ?
H14A C14 H14C 109 ?
H14B C14 H14C 109 ?
O2 C2 N1 122.8(6) yes
O2 C2 N3 123.0(5) yes
N1 C2 N3 114.2(5) yes
O4 C4 N3 120.7(6) yes
O4 C4 C5 126.3(6) yes
N3 C4 C5 113.0(6) yes
C4 C5 C6 121.1(6) yes
C4 C5 H5 119.5 ?
C6 C5 H5 119.5 ?
N1 C6 C5 121.4(5) yes
N1 C6 H6 119.3 ?
C5 C6 H6 119.3 ?
O5' C5' C4' 106.9(5) yes
O5' C5' H5'A 110.1 ?
O5' C5' H5'B 110.1 ?
C4' C5' H5'A 110.1 ?
C4' C5' H5'B 110.1 ?
H5'A C5' H5'B 109.5 ?
O5' C17 O8 123.0(7) yes
O5' C17 C18 111.8(6) yes
O8 C17 C18 125.3(6) yes
C17 C18 C19 122.9(6) yes
C17 C18 C23 118.6(6) yes
C19 C18 C23 118.5(6) yes
C18 C19 C20 120.9(6) yes
C18 C19 H19 119.5 ?
C20 C19 H19 119.5 ?
C19 C20 C21 119.7(7) yes
C19 C20 H20 120.2 ?
C21 C20 H20 120.2 ?
C20 C21 C22 120.9(8) yes
C20 C21 H21 119.6 ?
C22 C21 H21 119.6 ?
C21 C22 C23 120.1(8) yes
C21 C22 H22 119.9 ?
C23 C22 H22 119.9 ?
C18 C23 C22 119.9(7) yes
C18 C23 H23 120.1 ?
C22 C23 H23 120.1 ?

loop_
_geom_bond_atom_site_label_1
_geom_bond_atom_site_label_2
_geom_bond_distance
_geom_bond_publ_flag
P O5 1.464(4) yes
P O6 1.568(4) yes
P O7 1.573(5) yes
P C3' 1.816(5) yes
Si O2' 1.653(4) yes
Si C11 1.847(8) yes
Si C12 1.859(9) yes
Si C13 1.847(7) yes
O4' C1' 1.425(7) yes
O4' C4' 1.421(7) yes
O6 C7 1.455(7) yes
O7 C9 1.408(9) yes
O2' C2' 1.407(6) yes
O2 C2 1.215(6) yes
O4 C4 1.195(7) yes
O5' C5' 1.449(8) yes
O5' C17 1.342(7) yes
O8 C17 1.190(7) yes
N1 C1' 1.457(7) yes
N1 C2 1.385(7) yes
N1 C6 1.387(7) yes
N3 C2 1.356(8) yes
N3 C4 1.392(8) yes
N3 H3 0.76(5) yes
C3' C2' 1.541(8) yes
C3' C4' 1.552(8) yes
C3' H3' 0.95 yes
C2' C1' 1.558(8) yes
C2' H2' 0.95 ?
C1' H1' 0.9 ?
C4' C5' 1.489(8) ?
C4' H4' 0.95 ?
C7 C8 1.430(10) ?
C7 H7A 0.95 ?
C7 H7B 0.95 ?
C8 H8A 0.95 ?
C8 H8B 0.95 ?
C8 H8C 0.95 ?
C9 C10 1.410(10) ?
C9 H9A 0.95 ?
C9 H9B 0.95 ?
C10 H10A 0.95 ?
C10 H10B 0.95 ?
C10 H10C 0.95 ?
C11 H11A 0.95 ?
C11 H11B 0.95 ?
C11 H11C 0.95 ?
C12 H12A 0.95 ?
C12 H12B 0.95 ?
C12 H12C 0.95 ?
C13 C16 1.530(10) ?
C13 C15 1.500(10) ?
C13 C14 1.530(10) ?
C16 H16A 0.95 ?
C16 H16B 0.95 ?
C16 H16C 0.95 ?
C15 H15A 0.95 ?
C15 H15B 0.95 ?
C15 H15C 0.95 ?
C14 H14A 0.95 ?
C14 H14B 0.95 ?
C14 H14C 0.95 ?
C4 C5 1.437(8) ?
C5 C6 1.329(8) ?
C5 H5 0.95 ?
C6 H6 0.95 ?
C5' H5'A 0.95 ?
C5' H5'B 0.95 ?
C17 C18 1.481(9) ?
C18 C19 1.388(8) ?
C18 C23 1.379(9) ?
C19 C20 1.372(9) ?
C19 H19 0.95 ?
C20 C21 1.350(10) ?
C20 H20 0.95 ?
C21 C22 1.370(10) ?
C21 H21 0.95 ?
C22 C23 1.380(10) ?
C22 H22 0.95 ?
C23 H23 0.95 ?

loop_
_geom_torsion_atom_site_label_1
_geom_torsion_atom_site_label_2
_geom_torsion_atom_site_label_3
_geom_torsion_atom_site_label_4
_geom_torsion
_geom_torsion_publ_flag
O5 P O6 C7 -39.1(6) ?
O7 P O6 C7 84.6(6) ?
C3' P O6 C7 -164.5(6) ?
O5 P O7 C9 164.5(6) ?
O6 P O7 C9 36.2(7) ?
C3' P O7 C9 -71.3(7) ?
O5 P C3' C2' 57.9(4) ?
O5 P C3' C4' -58.6(4) ?
O6 P C3' C2' -175.0(4) ?
O6 P C3' C4' 68.6(4) ?
O7 P C3' C2' -63.3(4) ?
O7 P C3' C4' -179.8(3) ?
C11 Si O2' C2' -29.7(5) ?
C12 Si O2' C2' 89.7(5) ?
C13 Si O2' C2' -151.1(4) ?
O2' Si C13 C16 -173.0(5) ?
O2' Si C13 C15 65.9(6) ?
O2' Si C13 C14 -52.5(6) ?
C11 Si C13 C16 67.5(6) ?
C11 Si C13 C15 -53.7(7) ?
C11 Si C13 C14 -172.0(6) ?
C12 Si C13 C16 -56.6(7) ?
C12 Si C13 C15 -177.7(6) ?
C12 Si C13 C14 64.0(7) ?
C4' O4' C1' N1 -160.3(4) ?
C4' O4' C1' C2' -35.1(5) yes
C1' O4' C4' C3' 42.7(5) yes
C1' O4' C4' C5' 170.0(4) ?
P O6 C7 C8 155.9(8) ?
P O7 C9 C10 -163.4(7) ?
Si O2' C2' C3' -138.8(4) ?
Si O2' C2' C1' 107.5(4) ?
C17 O5' C5' C4' 179.0(5) ?
C5' O5' C17 O8 -3.7(8) ?
C5' O5' C17 C18 177.0(5) ?
C2 N1 C1' O4' -117.3(5) ?
C2 N1 C1' C2' 123.1(5) ?
C6 N1 C1' O4' 57.4(6) ?
C6 N1 C1' C2' -62.3(6) ?
C1' N1 C2 O2 -2.0(8) ?
C1' N1 C2 N3 178.7(5) ?
C6 N1 C2 O2 -176.5(5) ?
C6 N1 C2 N3 4.2(7) ?
C1' N1 C6 C5 -177.8(5) ?
C2 N1 C6 C5 -3.3(8) ?
C4 N3 C2 O2 178.2(6) ?
C4 N3 C2 N1 -2.5(8) ?
H3 N3 C2 O2 6.81(3.56) ?
H3 N3 C2 N1 -173.86(3.48) ?
C2 N3 C4 O4 -179.4(7) ?
C2 N3 C4 C5 -0.2(9) ?
H3 N3 C4 O4 -7.48(3.38) ?
H3 N3 C4 C5 171.64(3.29) ?
P C3' C2' O2' 129.9(4) ?
P C3' C2' C1' -112.7(4) ?
C4' C3' C2' O2' -106.3(4) ?
C4' C3' C2' C1' 11.2(5) yes
P C3' C4' O4' 89.2(4) ?
P C3' C4' C5' -32.9(6) ?
C2' C3' C4' O4' -32.7(5) yes
C2' C3' C4' C5' -154.8(5) ?
O2' C2' C1' O4' 131.4(4) ?
O2' C2' C1' N1 -108.1(5) ?
C3' C2' C1' O4' 13.3(5) yes
C3' C2' C1' N1 133.8(4) ?
O4' C4' C5' O5' 62.9(5) ?
C3' C4' C5' O5' -177.3(4) ?
O4 C4 C5 C6 -179.5(7) ?
N3 C4 C5 C6 1.4(9) ?
C4 C5 C6 N1 0.3(9) ?
O5' C17 C18 C19 -12.3(8) ?
O5' C17 C18 C23 168.4(5) ?
O8 C17 C18 C19 168.4(6) ?
O8 C17 C18 C23 -11.0(9) ?
C17 C18 C19 C20 -178.0(6) ?
C23 C18 C19 C20 1.4(9) ?
C17 C18 C23 C22 177.6(6) ?
C19 C18 C23 C22 -1.8(10) ?
C18 C19 C20 C21 -1.2(9) ?
C19 C20 C21 C22 1.36(1.08) ?
C20 C21 C22 C23 -1.78(1.17) ?
C21 C22 C23 C18 1.99(1.12) ?
